data_9016955
loop_
_publ_author_name
'Vereshchagin, O. S.'
'Rozhdestvenskaya, I. V.'
'Frank-Kamenetskaya O V'
'Zolotarev, A. A.'
'Mashkovtsev, R. I.'

_publ_section_title
;
 Crystal chemistry of Cu-bearing tourmalines
 Note: Sample 1
;
_journal_name_full 'American Mineralogist'
_journal_page_first 1610
_journal_page_last 1616
_journal_volume 98
_journal_year 2013
_chemical_compound_source Synthetic
_chemical_formula_sum 'Al8.34 B3 Cu1.26 H3 Na0.86 O31 Si5.4'
_chemical_name_mineral Olenite
_space_group_IT_number 160
_space_group_name_Hall 'R 3 -2"'
_space_group_name_H-M_alt 'R 3 m :H'
_symmetry_space_group_name_H-M 'R 3 m :H'
_cell_angle_alpha 90
_cell_angle_beta 90
_cell_angle_gamma 120
_cell_length_a 15.840
_cell_length_b 15.840
_cell_length_c 7.0910
_cell_formula_units_Z 3
_cell_volume 1540.808
_database_code_amcsd 0020256
_exptl_crystal_density_diffrn 3.259
_cod_data_source_file inputs/fixed/downloads/05/05583.cif
_cod_data_source_block 05583
_cod_original_sg_symbol_H-M 'R 3 m'
_cod_original_formula_sum 'Na.86 Al8.34 Cu1.26 Si5.4 B3 O31 H3'
_cod_database_code 9016955

loop_
_space_group_symop_operation_xyz
x,y,z
2/3+x,1/3+y,1/3+z
1/3+x,2/3+y,2/3+z
x,x-y,z
2/3+x,1/3+x-y,1/3+z
1/3+x,2/3+x-y,2/3+z
-y,-x,z
2/3-y,1/3-x,1/3+z
1/3-y,2/3-x,2/3+z
-x+y,y,z
2/3-x+y,1/3+y,1/3+z
1/3-x+y,2/3+y,2/3+z
-y,x-y,z
2/3-y,1/3+x-y,1/3+z
1/3-y,2/3+x-y,2/3+z
-x+y,-x,z
2/3-x+y,1/3-x,1/3+z
1/3-x+y,2/3-x,2/3+z

loop_
_atom_site_aniso_label
_atom_site_aniso_U_11
_atom_site_aniso_U_22
_atom_site_aniso_U_33
_atom_site_aniso_U_12
_atom_site_aniso_U_13
_atom_site_aniso_U_23
NaX 0.02300 0.02300 0.02400 0.01150 0.00000 0.00000
AlY 0.00660 0.00600 0.00950 0.00330 -0.00240 -0.00120
CuY 0.00660 0.00600 0.00950 0.00330 -0.00240 -0.00120
AlZ 0.00560 0.00670 0.00370 0.00320 0.00010 0.00160
CuZ 0.00560 0.00670 0.00370 0.00320 0.00010 0.00160
SiT 0.00420 0.00440 0.00420 0.00200 0.00010 -0.00070
AlT 0.00420 0.00440 0.00420 0.00200 0.00010 -0.00070
B 0.00310 0.00700 0.00370 0.00330 -0.00060 -0.00120
O1w 0.04100 0.04100 0.01600 0.02000 0.00000 0.00000
O2 0.00910 0.00250 0.00680 0.00120 0.00010 0.00020
O3v 0.03700 0.01540 0.00420 0.01860 -0.00360 -0.00180
O4 0.00870 0.01500 0.01100 0.00750 -0.00020 -0.00030
O5 0.01500 0.00880 0.01000 0.00740 -0.00030 -0.00020
O6 0.00690 0.00680 0.00590 0.00360 -0.00050 -0.00140
O7 0.00620 0.00650 0.00600 0.00230 0.00120 -0.00130
O8 0.00450 0.00720 0.00530 0.00250 0.00050 0.00190

loop_
_atom_site_label
_atom_site_fract_x
_atom_site_fract_y
_atom_site_fract_z
_atom_site_occupancy
_atom_site_U_iso_or_equiv
NaX 0.00000 0.00000 0.21860 0.86000 0.02320
AlY 0.12342 0.06171 0.63470 0.62000 0.00730
CuY 0.12342 0.06171 0.63470 0.38000 0.00730
AlZ 0.29747 0.26001 0.60550 0.98000 0.00530
CuZ 0.29747 0.26001 0.60550 0.02000 0.00530
SiT 0.19206 0.18989 0.00000 0.90000 0.00440
AlT 0.19206 0.18989 0.00000 0.10000 0.00440
B 0.10920 0.21840 0.45250 1.00000 0.00410
O1w 0.00000 0.00000 0.77200 1.00000 0.03200
O2 0.05990 0.11980 0.49220 1.00000 0.00690
O3v 0.26300 0.13150 0.50590 1.00000 0.01650
O4 0.09430 0.18860 0.07380 1.00000 0.01090
O5 0.18690 0.09350 0.09750 1.00000 0.01070
O6 0.19550 0.18360 0.77200 1.00000 0.00640
O7 0.28770 0.28670 0.07460 1.00000 0.00660
O8 0.20870 0.26870 0.43520 1.00000 0.00590
H 0.27600 0.13800 0.42800 1.00000 0.05200

loop_
_cod_related_entry_id
_cod_related_entry_database
_cod_related_entry_code
1 AMCSD 0020256
